data_7122658
loop_
_publ_author_name
'Bujak, Maciej'
'Stammler, Georg'
'Blomeyer, Sebastian'
'Mitzel, Norbert Werner'

_publ_section_title
;
 The Nature of Interactions of Benzene with CF3I and CF3CH2I
;
_journal_name_full 'Chemical Communications'
_journal_paper_doi 10.1039/C8CC08980A
_journal_year 2018
_chemical_formula_moiety 'C2 H2 F3 I'
_chemical_formula_sum 'C2 H2 F3 I'
_chemical_formula_weight 209.94
_chemical_name_systematic
; 
 1,1,1-Trifluoro-2-iodoethane 
;
_space_group_IT_number 88
_symmetry_cell_setting tetragonal
_symmetry_space_group_name_Hall '-I 4ad'
_symmetry_space_group_name_H-M 'I 41/a :2'
_atom_sites_solution_hydrogens difmap
_atom_sites_solution_primary direct
_atom_sites_solution_secondary difmap
_audit_creation_method SHELXL-97
_audit_update_record
;
2018-10-15 deposited with the CCDC.
2018-11-28 downloaded from the CCDC.
;
_cell_angle_alpha 90.00
_cell_angle_beta 90.00
_cell_angle_gamma 90.00
_cell_formula_units_Z 16
_cell_length_a 20.4193(2)
_cell_length_b 20.4193(2)
_cell_length_c 4.7907(2)
_cell_measurement_reflns_used 13256
_cell_measurement_temperature 185.0(1)
_cell_measurement_theta_max 31.9
_cell_measurement_theta_min 2.0
_cell_volume 1997.47(9)
_computing_cell_refinement 'CrysAlisPro (Rigaku Oxford Diffraction, 2015)'
_computing_data_collection 'CrysAlisPro (Rigaku Oxford Diffraction, 2015)'
_computing_data_reduction 'CrysAlisPro (Rigaku Oxford Diffraction, 2015)'
_computing_molecular_graphics 'Mercury (C. F. Macrae at al., 2008)'
_computing_publication_material 'SHELXL-97 (G. M. Sheldrick, 2008, 2015)'
_computing_structure_refinement 'SHELXL-97 (G. M. Sheldrick, 2008, 2015)'
_computing_structure_solution 'SHELXS-97 (G. M. Sheldrick, 2008)'
_diffrn_ambient_temperature 185.0(1)
_diffrn_measured_fraction_theta_full 0.998
_diffrn_measured_fraction_theta_max 0.998
_diffrn_measurement_device_type SuperNova
_diffrn_measurement_method \w-scans
_diffrn_radiation_monochromator graphite
_diffrn_radiation_source 'fine-focus sealed tube'
_diffrn_radiation_type MoK\a
_diffrn_radiation_wavelength 0.71073
_diffrn_reflns_av_R_equivalents 0.0319
_diffrn_reflns_av_sigmaI/netI 0.0106
_diffrn_reflns_limit_h_max 25
_diffrn_reflns_limit_h_min -25
_diffrn_reflns_limit_k_max 25
_diffrn_reflns_limit_k_min -25
_diffrn_reflns_limit_l_max 5
_diffrn_reflns_limit_l_min -5
_diffrn_reflns_number 15467
_diffrn_reflns_theta_full 25.93
_diffrn_reflns_theta_max 25.93
_diffrn_reflns_theta_min 1.99
_exptl_absorpt_coefficient_mu 6.335
_exptl_absorpt_correction_T_max 1.000
_exptl_absorpt_correction_T_min 0.016
_exptl_absorpt_correction_type multi-scan
_exptl_absorpt_process_details
;
CrysAlisPro 1.171.39.15e (Rigaku Oxford Diffraction, 2015)
Empirical absorption correction using spherical harmonics,
implemented in SCALE3 ABSPACK scaling algorithm.
;
_exptl_crystal_colour colourless
_exptl_crystal_density_diffrn 2.792
_exptl_crystal_density_method 'not measured'
_exptl_crystal_description irregular
_exptl_crystal_F_000 1504
_exptl_crystal_size_max 0.20
_exptl_crystal_size_mid 0.20
_exptl_crystal_size_min 0.10
_refine_diff_density_max 0.477
_refine_diff_density_min -0.312
_refine_diff_density_rms 0.073
_refine_ls_extinction_coef 0.00118(9)
_refine_ls_extinction_expression Fc\^*\^=kFc[1+0.001xFc\^2\^\l\^3\^/sin(2\q)]\^-1/4
_refine_ls_extinction_method SHELXL
_refine_ls_goodness_of_fit_ref 1.298
_refine_ls_hydrogen_treatment hetero
_refine_ls_matrix_type full
_refine_ls_number_parameters 62
_refine_ls_number_reflns 970
_refine_ls_number_restraints 1
_refine_ls_restrained_S_all 1.297
_refine_ls_R_factor_all 0.0212
_refine_ls_R_factor_gt 0.0209
_refine_ls_shift/su_max 0.001
_refine_ls_shift/su_mean 0.000
_refine_ls_structure_factor_coef Fsqd
_refine_ls_weighting_details
; 
 calc w=1/[\s\^2\^(Fo\^2\^)+(0.0144P)\^2\^+6.3831P] where
 P=(Fo\^2\^+2Fc\^2\^)/3
;
_refine_ls_weighting_scheme calc
_refine_ls_wR_factor_gt 0.0460
_refine_ls_wR_factor_ref 0.0461
_reflns_number_gt 961
_reflns_number_total 970
_reflns_threshold_expression >2sigma(I)
_cod_data_source_file c8cc08980a1.cif
_cod_data_source_block CF3CH2I_185K
_cod_depositor_comments
;
The following automatic conversions were performed:

'_symmetry_cell_setting' value 'Tetragonal' changed to 'tetragonal'
according to
/home/data/users/saulius/crontab/automatic-downloads/rss-feeds/RSC/lib/dictionaries/cif_core.dic
dictionary named 'cif_core.dic' version 2.4.2 from 2011-04-26.

Automatic conversion script
Id: cif_fix_values 4973 2017-02-22 13:04:09Z antanas 
;
_cod_original_sg_symbol_H-M 'I 41/a'
_cod_database_code 7122658

loop_
_symmetry_equiv_pos_as_xyz
'x, y, z'
'-x+1/2, -y, z+1/2'
'-y+3/4, x+1/4, z+1/4'
'y+3/4, -x+3/4, z+3/4'
'x+1/2, y+1/2, z+1/2'
'-x+1, -y+1/2, z+1'
'-y+5/4, x+3/4, z+3/4'
'y+5/4, -x+5/4, z+5/4'
'-x, -y, -z'
'x-1/2, y, -z-1/2'
'y-3/4, -x-1/4, -z-1/4'
'-y-3/4, x-3/4, -z-3/4'
'-x+1/2, -y+1/2, -z+1/2'
'x, y+1/2, -z'
'y-1/4, -x+1/4, -z+1/4'
'-y-1/4, x-1/4, -z-1/4'

loop_
_atom_site_label
_atom_site_type_symbol
_atom_site_fract_x
_atom_site_fract_y
_atom_site_fract_z
_atom_site_U_iso_or_equiv
_atom_site_adp_type
_atom_site_occupancy
_atom_site_symmetry_multiplicity
_atom_site_calc_flag
_atom_site_refinement_flags
C1 C 0.27973(18) 0.36195(18) 0.5963(8) 0.0379(8) Uani 1 1 d .
F2 F 0.31187(13) 0.39842(12) 0.4126(5) 0.0543(6) Uani 1 1 d .
F1 F 0.24147(12) 0.40147(14) 0.7435(5) 0.0593(7) Uani 1 1 d .
F3 F 0.24036(12) 0.32281(13) 0.4468(6) 0.0566(6) Uani 1 1 d .
I1 I 0.382986(12) 0.255598(11) 0.56367(6) 0.04038(14) Uani 1 1 d .
C2 C 0.32391(19) 0.32442(19) 0.7848(8) 0.0379(8) Uani 1 1 d D
H21 H 0.2999(18) 0.2998(18) 0.913(8) 0.046 Uiso 1 1 d D
H22 H 0.3528(18) 0.3533(18) 0.876(8) 0.046 Uiso 1 1 d D

loop_
_atom_site_aniso_label
_atom_site_aniso_U_11
_atom_site_aniso_U_22
_atom_site_aniso_U_33
_atom_site_aniso_U_23
_atom_site_aniso_U_13
_atom_site_aniso_U_12
C1 0.0375(19) 0.042(2) 0.0342(19) -0.0004(16) 0.0030(16) -0.0001(16)
F2 0.0687(16) 0.0466(13) 0.0478(14) 0.0151(11) 0.0100(12) 0.0003(11)
F1 0.0551(15) 0.0676(16) 0.0552(16) -0.0092(13) 0.0093(12) 0.0233(12)
F3 0.0466(13) 0.0665(16) 0.0568(16) -0.0072(13) -0.0151(12) -0.0073(11)
I1 0.04255(18) 0.03579(17) 0.04281(19) -0.00046(10) 0.00363(11) 0.00218(9)
C2 0.044(2) 0.040(2) 0.0292(19) -0.0049(15) 0.0024(16) 0.0014(16)

loop_
_atom_type_symbol
_atom_type_description
_atom_type_scat_dispersion_real
_atom_type_scat_dispersion_imag
_atom_type_scat_source
C C 0.0033 0.0016 'International Tables Vol C Tables 4.2.6.8 and 6.1.1.4'
H H 0.0000 0.0000 'International Tables Vol C Tables 4.2.6.8 and 6.1.1.4'
F F 0.0171 0.0103 'International Tables Vol C Tables 4.2.6.8 and 6.1.1.4'
I I -0.4742 1.8119 'International Tables Vol C Tables 4.2.6.8 and 6.1.1.4'

loop_
_geom_angle_atom_site_label_1
_geom_angle_atom_site_label_2
_geom_angle_atom_site_label_3
_geom_angle
F1 C1 F2 107.6(3)
F1 C1 F3 107.1(3)
F2 C1 F3 106.1(3)
F1 C1 C2 110.3(3)
F2 C1 C2 113.1(3)
F3 C1 C2 112.4(3)
C1 C2 I1 112.4(3)
C1 C2 H21 111(3)
I1 C2 H21 106(3)
C1 C2 H22 110(3)
I1 C2 H22 107(3)
H21 C2 H22 111(4)

loop_
_geom_bond_atom_site_label_1
_geom_bond_atom_site_label_2
_geom_bond_distance
C1 F1 1.326(4)
C1 F2 1.327(4)
C1 F3 1.341(4)
C1 C2 1.489(5)
I1 C2 2.134(4)
C2 H21 0.93(3)
C2 H22 0.94(3)

loop_
_geom_torsion_atom_site_label_1
_geom_torsion_atom_site_label_2
_geom_torsion_atom_site_label_3
_geom_torsion_atom_site_label_4
_geom_torsion
F1 C1 C2 I1 176.6(2)
F2 C1 C2 I1 -62.8(4)
F3 C1 C2 I1 57.2(4)
